data_7124920
loop_
_publ_author_name
'Mei, Guang-Quan'
'Zhang, Han-Yue'
'Liao, Wei-Qiang'

_publ_section_title
;
 A symmetry breaking phase transition-triggered high-temperature
 solid-state quadratic nonlinear optical switch coupled with a switchable
 dielectric constant in an organic-inorganic hybrid compound.
;
_journal_issue 74
_journal_name_full 'Chemical communications (Cambridge, England)'
_journal_page_first 11135
_journal_page_last 11138
_journal_paper_doi 10.1039/c6cc05512e
_journal_volume 52
_journal_year 2016
_chemical_formula_moiety 'C5 H16 N2, Cl5 Sb'
_chemical_formula_sum 'C5 H16 Cl5 N2 Sb'
_chemical_formula_weight 403.21
_space_group_crystal_system orthorhombic
_space_group_IT_number 19
_space_group_name_Hall 'P 2ac 2ab'
_space_group_name_H-M_alt 'P 21 21 21'
_atom_sites_solution_hydrogens geom
_audit_creation_method SHELXL-2014/7
_audit_update_record
;
2016-06-15 deposited with the CCDC.
2016-08-16 downloaded from the CCDC.
;
_cell_angle_alpha 90
_cell_angle_beta 90
_cell_angle_gamma 90
_cell_formula_units_Z 4
_cell_length_a 7.662(5)
_cell_length_b 13.433(9)
_cell_length_c 13.883(10)
_cell_measurement_reflns_used 12903
_cell_measurement_temperature 293(2)
_cell_measurement_theta_max 27.45
_cell_measurement_theta_min 3.08
_cell_volume 1428.9(17)
_computing_structure_refinement 'SHELXL-2014/7 (Sheldrick, 2014)'
_diffrn_ambient_temperature 293(2)
_diffrn_measured_fraction_theta_full 0.999
_diffrn_measured_fraction_theta_max 0.998
_diffrn_measurement_device_type 'Rigaku SCXmini diffractometer'
_diffrn_measurement_method '\w scans'
_diffrn_radiation_type MoK\a
_diffrn_radiation_wavelength 0.71073
_diffrn_reflns_av_R_equivalents 0.0466
_diffrn_reflns_av_unetI/netI 0.0573
_diffrn_reflns_Laue_measured_fraction_full 0.999
_diffrn_reflns_Laue_measured_fraction_max 0.998
_diffrn_reflns_limit_h_max 9
_diffrn_reflns_limit_h_min -9
_diffrn_reflns_limit_k_max 13
_diffrn_reflns_limit_k_min -17
_diffrn_reflns_limit_l_max 16
_diffrn_reflns_limit_l_min -18
_diffrn_reflns_number 10417
_diffrn_reflns_point_group_measured_fraction_full 0.998
_diffrn_reflns_point_group_measured_fraction_max 0.998
_diffrn_reflns_theta_full 25.242
_diffrn_reflns_theta_max 27.484
_diffrn_reflns_theta_min 2.934
_exptl_absorpt_coefficient_mu 2.832
_exptl_absorpt_correction_T_max 0.479
_exptl_absorpt_correction_T_min 0.397
_exptl_absorpt_correction_type multi-scan
_exptl_crystal_colour colorless
_exptl_crystal_density_diffrn 1.874
_exptl_crystal_description block
_exptl_crystal_F_000 784
_exptl_crystal_size_max 0.34
_exptl_crystal_size_mid 0.30
_exptl_crystal_size_min 0.26
_refine_diff_density_max 0.397
_refine_diff_density_min -0.508
_refine_diff_density_rms 0.106
_refine_ls_abs_structure_details
;
 Flack x determined using 1063 quotients [(I+)-(I-)]/[(I+)+(I-)]
 (Parsons, Flack and Wagner, Acta Cryst. B69 (2013) 249-259).
;
_refine_ls_abs_structure_Flack 0.009(16)
_refine_ls_extinction_coef 0.0143(6)
_refine_ls_extinction_expression Fc^*^=kFc[1+0.001xFc^2^\l^3^/sin(2\q)]^-1/4^
_refine_ls_extinction_method 'SHELXL-2014/7 (Sheldrick 2014'
_refine_ls_goodness_of_fit_ref 1.003
_refine_ls_hydrogen_treatment constr
_refine_ls_matrix_type full
_refine_ls_number_parameters 121
_refine_ls_number_reflns 3252
_refine_ls_number_restraints 0
_refine_ls_restrained_S_all 1.003
_refine_ls_R_factor_all 0.0332
_refine_ls_R_factor_gt 0.0295
_refine_ls_shift/su_max 0.000
_refine_ls_shift/su_mean 0.000
_refine_ls_structure_factor_coef Fsqd
_refine_ls_weighting_details 'w=1/[\s^2^(Fo^2^)+(0.0130P)^2^] where P=(Fo^2^+2Fc^2^)/3'
_refine_ls_weighting_scheme calc
_refine_ls_wR_factor_gt 0.0507
_refine_ls_wR_factor_ref 0.0516
_reflns_Friedel_coverage 0.734
_reflns_Friedel_fraction_full 0.998
_reflns_Friedel_fraction_max 0.998
_reflns_number_gt 2966
_reflns_number_total 3252
_reflns_threshold_expression 'I > 2\s(I)'
_cod_data_source_file c6cc05512e2.cif
_cod_data_source_block 1
_cod_original_cell_volume 1428.8(17)
_cod_database_code 7124920
_shelx_shelxl_version_number 2014/7
_shelx_space_group_comment
;
The symmetry employed for this shelxl refinement is uniquely defined
by the following loop, which should always be used as a source of
symmetry information in preference to the above space-group names.
They are only intended as comments.
;

loop_
_space_group_symop_operation_xyz
'x, y, z'
'-x+1/2, -y, z+1/2'
'-x, y+1/2, -z+1/2'
'x+1/2, -y+1/2, -z'

loop_
_atom_site_label
_atom_site_type_symbol
_atom_site_fract_x
_atom_site_fract_y
_atom_site_fract_z
_atom_site_U_iso_or_equiv
_atom_site_adp_type
_atom_site_occupancy
_atom_site_site_symmetry_order
_atom_site_calc_flag
_atom_site_refinement_flags_posn
_atom_site_refinement_flags_adp
C1 C 0.9342(9) 0.9379(4) 1.0774(4) 0.0545(19) Uani 1 1 d . .
H1A H 0.8098 0.9488 1.0698 0.065 Uiso 1 1 calc R U
H1B H 0.9503 0.8908 1.1296 0.065 Uiso 1 1 calc R U
C5 C 0.9539(7) 0.8091(4) 0.7793(4) 0.0439(15) Uani 1 1 d . .
H5A H 0.8289 0.8161 0.7704 0.053 Uiso 1 1 calc R U
H5B H 1.0033 0.8752 0.7861 0.053 Uiso 1 1 calc R U
C3 C 0.9144(8) 0.7979(4) 0.9606(4) 0.0459(16) Uani 1 1 d . .
H3A H 0.7910 0.8109 0.9511 0.055 Uiso 1 1 calc R U
H3B H 0.9257 0.7513 1.0136 0.055 Uiso 1 1 calc R U
C4 C 0.9886(9) 0.7503(4) 0.8694(3) 0.0459(15) Uani 1 1 d . .
H4A H 1.1137 0.7425 0.8771 0.055 Uiso 1 1 calc R U
H4B H 0.9386 0.6844 0.8620 0.055 Uiso 1 1 calc R U
N2 N 1.0299(6) 0.7603(3) 0.6943(3) 0.0496(13) Uani 1 1 d . .
H2C H 1.1457 0.7600 0.6994 0.074 Uiso 1 1 calc R U
H2D H 0.9988 0.7933 0.6415 0.074 Uiso 1 1 calc R U
H2E H 0.9912 0.6979 0.6907 0.074 Uiso 1 1 calc R U
C2 C 1.0047(8) 0.8937(4) 0.9868(4) 0.0426(14) Uani 1 1 d . .
H2A H 1.1286 0.8812 0.9947 0.051 Uiso 1 1 calc R U
H2B H 0.9906 0.9411 0.9346 0.051 Uiso 1 1 calc R U
Cl5 Cl 0.8034(2) 0.97681(12) 0.32187(12) 0.0540(5) Uani 1 1 d . .
Cl4 Cl 0.9486(2) 0.73099(10) 0.25999(9) 0.0412(4) Uani 1 1 d . .
Cl2 Cl 1.0644(2) 0.98088(12) 0.54731(12) 0.0582(5) Uani 1 1 d . .
Cl3 Cl 1.2595(2) 0.94070(11) 0.30201(12) 0.0501(4) Uani 1 1 d . .
Sb1 Sb 1.01441(4) 0.86648(2) 0.39745(2) 0.02760(11) Uani 1 1 d . .
Cl1 Cl 0.7383(2) 0.78750(11) 0.51026(11) 0.0532(4) Uani 1 1 d . .
N1 N 1.0180(6) 1.0326(3) 1.1035(3) 0.0537(13) Uani 1 1 d . .
H1C H 1.1326 1.0279 1.0943 0.080 Uiso 1 1 calc R U
H1D H 0.9968 1.0461 1.1652 0.080 Uiso 1 1 calc R U
H1E H 0.9752 1.0813 1.0669 0.080 Uiso 1 1 calc R U

loop_
_atom_site_aniso_label
_atom_site_aniso_U_11
_atom_site_aniso_U_22
_atom_site_aniso_U_33
_atom_site_aniso_U_23
_atom_site_aniso_U_13
_atom_site_aniso_U_12
C1 0.063(5) 0.050(4) 0.050(4) -0.008(3) 0.008(3) -0.014(3)
C5 0.041(4) 0.055(4) 0.036(3) -0.007(3) 0.004(3) 0.004(3)
C3 0.053(4) 0.048(4) 0.037(4) 0.000(3) 0.009(3) -0.009(3)
C4 0.064(4) 0.033(3) 0.041(3) -0.006(2) 0.004(3) -0.001(3)
N2 0.047(3) 0.064(3) 0.038(3) -0.008(2) 0.003(3) 0.002(3)
C2 0.047(4) 0.041(3) 0.040(3) -0.005(2) 0.001(3) -0.005(3)
Cl5 0.0551(11) 0.0532(11) 0.0537(11) 0.0122(9) 0.0058(9) 0.0284(8)
Cl4 0.0461(10) 0.0374(8) 0.0402(8) -0.0029(6) -0.0011(7) 0.0010(6)
Cl2 0.0541(11) 0.0573(11) 0.0633(11) -0.0269(9) 0.0002(9) -0.0068(8)
Cl3 0.0420(9) 0.0502(10) 0.0580(11) -0.0004(8) 0.0144(8) -0.0103(8)
Sb1 0.02683(18) 0.02780(18) 0.02817(18) 0.00107(15) 0.00093(17) 0.00069(17)
Cl1 0.0466(10) 0.0678(11) 0.0453(9) 0.0048(9) 0.0038(8) -0.0183(9)
N1 0.066(4) 0.047(3) 0.047(3) -0.011(2) -0.004(4) 0.004(3)

loop_
_atom_type_symbol
_atom_type_description
_atom_type_scat_dispersion_real
_atom_type_scat_dispersion_imag
_atom_type_scat_source
C C 0.0033 0.0016 'International Tables Vol C Tables 4.2.6.8 and 6.1.1.4'
H H 0.0000 0.0000 'International Tables Vol C Tables 4.2.6.8 and 6.1.1.4'
N N 0.0061 0.0033 'International Tables Vol C Tables 4.2.6.8 and 6.1.1.4'
Cl Cl 0.1484 0.1585 'International Tables Vol C Tables 4.2.6.8 and 6.1.1.4'
Sb Sb -0.5866 1.5461 'International Tables Vol C Tables 4.2.6.8 and 6.1.1.4'

loop_
_geom_angle_atom_site_label_1
_geom_angle_atom_site_label_2
_geom_angle_atom_site_label_3
_geom_angle
N1 C1 C2 113.2(5)
N1 C1 H1A 108.9
C2 C1 H1A 108.9
N1 C1 H1B 108.9
C2 C1 H1B 108.9
H1A C1 H1B 107.7
N2 C5 C4 111.3(4)
N2 C5 H5A 109.4
C4 C5 H5A 109.4
N2 C5 H5B 109.4
C4 C5 H5B 109.4
H5A C5 H5B 108.0
C2 C3 C4 112.8(5)
C2 C3 H3A 109.0
C4 C3 H3A 109.0
C2 C3 H3B 109.0
C4 C3 H3B 109.0
H3A C3 H3B 107.8
C5 C4 C3 113.8(5)
C5 C4 H4A 108.8
C3 C4 H4A 108.8
C5 C4 H4B 108.8
C3 C4 H4B 108.8
H4A C4 H4B 107.7
C5 N2 H2C 109.5
C5 N2 H2D 109.5
H2C N2 H2D 109.5
C5 N2 H2E 109.5
H2C N2 H2E 109.5
H2D N2 H2E 109.5
C1 C2 C3 112.2(5)
C1 C2 H2A 109.2
C3 C2 H2A 109.2
C1 C2 H2B 109.2
C3 C2 H2B 109.2
H2A C2 H2B 107.9
Cl5 Sb1 Cl3 91.58(7)
Cl5 Sb1 Cl2 94.74(7)
Cl3 Sb1 Cl2 94.43(7)
Cl5 Sb1 Cl4 88.95(7)
Cl3 Sb1 Cl4 91.98(6)
Cl2 Sb1 Cl4 172.51(5)
Cl5 Sb1 Cl1 88.30(7)
Cl3 Sb1 Cl1 178.08(5)
Cl2 Sb1 Cl1 83.67(6)
Cl4 Sb1 Cl1 89.93(6)
C1 N1 H1C 109.5
C1 N1 H1D 109.5
H1C N1 H1D 109.5
C1 N1 H1E 109.5
H1C N1 H1E 109.5
H1D N1 H1E 109.5

loop_
_geom_bond_atom_site_label_1
_geom_bond_atom_site_label_2
_geom_bond_distance
C1 N1 1.471(6)
C1 C2 1.491(7)
C1 H1A 0.9700
C1 H1B 0.9700
C5 N2 1.470(6)
C5 C4 1.503(7)
C5 H5A 0.9700
C5 H5B 0.9700
C3 C2 1.507(7)
C3 C4 1.527(7)
C3 H3A 0.9700
C3 H3B 0.9700
C4 H4A 0.9700
C4 H4B 0.9700
N2 H2C 0.8900
N2 H2D 0.8900
N2 H2E 0.8900
C2 H2A 0.9700
C2 H2B 0.9700
Cl5 Sb1 2.4314(18)
Cl4 Sb1 2.6849(18)
Cl2 Sb1 2.615(2)
Cl3 Sb1 2.5049(18)
Sb1 Cl1 2.838(2)
N1 H1C 0.8900
N1 H1D 0.8900
N1 H1E 0.8900

loop_
_geom_hbond_atom_site_label_D
_geom_hbond_atom_site_label_H
_geom_hbond_atom_site_label_A
_geom_hbond_distance_DH
_geom_hbond_distance_HA
_geom_hbond_distance_DA
_geom_hbond_angle_DHA
_geom_hbond_site_symmetry_A
N2 H2C Cl4 0.89 2.39 3.272(5) 170.3 4_566
N2 H2D Cl2 0.89 2.88 3.608(5) 139.8 .
N2 H2D Cl1 0.89 2.70 3.414(5) 137.6 .
N2 H2E Cl3 0.89 2.57 3.403(5) 155.3 4_466
N1 H1C Cl2 0.89 2.41 3.299(5) 172.5 2_775
N1 H1D Cl5 0.89 2.79 3.529(5) 141.2 1_556
N1 H1D Cl4 0.89 2.72 3.279(4) 121.6 3_756
N1 H1E Cl1 0.89 2.53 3.372(5) 157.9 2_675

loop_
_geom_torsion_atom_site_label_1
_geom_torsion_atom_site_label_2
_geom_torsion_atom_site_label_3
_geom_torsion_atom_site_label_4
_geom_torsion
N2 C5 C4 C3 179.4(5)
C2 C3 C4 C5 -67.5(7)
N1 C1 C2 C3 -178.9(5)
C4 C3 C2 C1 -178.5(5)
